data_7125372
loop_
_publ_author_name
'Sharma, Kamna'
'Gupta, Sandeep K.'
'Borah, Aditya'
'Murugavel, Ramaswamy'

_publ_section_title
;
 Hitherto unknown eight-connected frameworks formed from
 A<sub>4</sub>B<sub>4</sub>O<sub>12</sub> metal organophosphate
 heterocubanes.
;
_journal_issue 55
_journal_name_full 'Chemical communications (Cambridge, England)'
_journal_page_first 7994
_journal_page_last 7997
_journal_paper_doi 10.1039/c9cc01893j
_journal_volume 55
_journal_year 2019
_chemical_formula_moiety 'C36 H43 N8 O8 P2 Zn2'
_chemical_formula_sum 'C36 H43 N8 O8 P2 Zn2'
_chemical_formula_weight 908.46
_space_group_crystal_system tetragonal
_space_group_IT_number 126
_space_group_name_Hall '-P 4a 2bc'
_space_group_name_H-M_alt 'P 4/n n c :2'
_atom_sites_solution_hydrogens mixed
_audit_creation_method SHELXL-2014/7
_audit_update_record
;
2017-04-02 deposited with the CCDC.	2019-06-12 downloaded from the CCDC.
;
_cell_angle_alpha 90
_cell_angle_beta 90
_cell_angle_gamma 90
_cell_formula_units_Z 8
_cell_length_a 18.2767(4)
_cell_length_b 18.2767(4)
_cell_length_c 30.7812(9)
_cell_measurement_reflns_used 11122
_cell_measurement_temperature 396(2)
_cell_measurement_theta_max 28.669
_cell_measurement_theta_min 2.286
_cell_volume 10282.1(4)
_computing_cell_refinement
;
CrystalClear-SM Expert 2.0 r3 (Rigaku, 2009)
;
_computing_data_collection
;
CrystalClear-SM Expert 2.0 r3 (Rigaku, 2009)
;
_computing_data_reduction
;
CrystalClear-SM Expert 2.0 r3 (Rigaku, 2009)
;
_computing_molecular_graphics 'CrystalStructure 4.0 (Rigaku, 2010)'
_computing_publication_material 'CrystalStructure 4.0'
_computing_structure_refinement 'SHELXL-2014/7 (Sheldrick, 2014)'
_computing_structure_solution 'SHELXS-97 (Sheldrick, 1990)'
_diffrn_ambient_temperature 150(2)
_diffrn_detector_area_resol_mean 28.5714
_diffrn_measured_fraction_theta_full 0.998
_diffrn_measured_fraction_theta_max 0.998
_diffrn_measurement_device_type
;
Rigaku Saturn724+ (2x2 bin mode)
;
_diffrn_measurement_method 'profile data from \w-scans'
_diffrn_radiation_type MoK\a
_diffrn_radiation_wavelength 0.71075
_diffrn_reflns_av_R_equivalents 0.1350
_diffrn_reflns_av_unetI/netI 0.0486
_diffrn_reflns_Laue_measured_fraction_full 0.998
_diffrn_reflns_Laue_measured_fraction_max 0.998
_diffrn_reflns_limit_h_max 21
_diffrn_reflns_limit_h_min -15
_diffrn_reflns_limit_k_max 21
_diffrn_reflns_limit_k_min -21
_diffrn_reflns_limit_l_max 35
_diffrn_reflns_limit_l_min -36
_diffrn_reflns_number 73345
_diffrn_reflns_point_group_measured_fraction_full 0.998
_diffrn_reflns_point_group_measured_fraction_max 0.998
_diffrn_reflns_theta_full 25.000
_diffrn_reflns_theta_max 25.000
_diffrn_reflns_theta_min 2.229
_diffrn_source 'fine-focus sealed tube'
_exptl_absorpt_coefficient_mu 1.042
_exptl_absorpt_correction_T_max 1.00000
_exptl_absorpt_correction_T_min 0.19772
_exptl_absorpt_correction_type multi-scan
_exptl_absorpt_process_details
;
CrysAlisPro 1.171.38.41 (Rigaku Oxford Diffraction, 2015)
Empirical absorption correction using spherical harmonics,
 implemented in SCALE3 ABSPACK scaling algorithm.
;
_exptl_crystal_colour 'dark purple'
_exptl_crystal_density_diffrn 1.174
_exptl_crystal_description needle
_exptl_crystal_F_000 3752
_exptl_crystal_size_max 0.200
_exptl_crystal_size_mid 0.200
_exptl_crystal_size_min 0.200
_refine_diff_density_max 0.706
_refine_diff_density_min -0.399
_refine_diff_density_rms 0.083
_refine_ls_extinction_method none
_refine_ls_goodness_of_fit_ref 1.070
_refine_ls_hydrogen_treatment mixed
_refine_ls_matrix_type full
_refine_ls_number_parameters 279
_refine_ls_number_reflns 4541
_refine_ls_number_restraints 34
_refine_ls_restrained_S_all 1.069
_refine_ls_R_factor_all 0.1491
_refine_ls_R_factor_gt 0.0955
_refine_ls_shift/su_max 0.000
_refine_ls_shift/su_mean 0.000
_refine_ls_structure_factor_coef Fsqd
_refine_ls_weighting_details 'w=1/[\s^2^(Fo^2^)+(0.1020P)^2^+26.3254P] where P=(Fo^2^+2Fc^2^)/3'
_refine_ls_weighting_scheme calc
_refine_ls_wR_factor_gt 0.2324
_refine_ls_wR_factor_ref 0.2683
_reflns_Friedel_coverage 0.000
_reflns_number_gt 2543
_reflns_number_total 4541
_reflns_threshold_expression 'I > 2\s(I)'
_cod_data_source_file c9cc01893j2.cif
_cod_data_source_block shelx_CCDC1
_cod_original_cell_volume 10282.1(5)
_cod_original_sg_symbol_H-M 'P 4/n n c'
_cod_database_code 7125372
_shelx_shelxl_version_number 2014/7
_shelx_space_group_comment
;
The symmetry employed for this shelxl refinement is uniquely defined
by the following loop, which should always be used as a source of
symmetry information in preference to the above space-group names.
They are only intended as comments.
;
_shelx_estimated_absorpt_t_min 0.819
_shelx_estimated_absorpt_t_max 0.819

loop_
_space_group_symop_operation_xyz
'x, y, z'
'-y+1/2, x, z'
'-x+1/2, -y+1/2, z'
'y, -x+1/2, z'
'-x, y+1/2, z+1/2'
'y+1/2, x+1/2, z+1/2'
'x+1/2, -y, z+1/2'
'-y, -x, z+1/2'
'-x, -y, -z'
'y-1/2, -x, -z'
'x-1/2, y-1/2, -z'
'-y, x-1/2, -z'
'x, -y-1/2, -z-1/2'
'-y-1/2, -x-1/2, -z-1/2'
'-x-1/2, y, -z-1/2'
'y, x, -z-1/2'

loop_
_atom_site_label
_atom_site_type_symbol
_atom_site_fract_x
_atom_site_fract_y
_atom_site_fract_z
_atom_site_U_iso_or_equiv
_atom_site_adp_type
_atom_site_occupancy
_atom_site_site_symmetry_order
_atom_site_calc_flag
_atom_site_refinement_flags_posn
_atom_site_refinement_flags_adp
_atom_site_refinement_flags_occupancy
_atom_site_disorder_assembly
_atom_site_disorder_group
Zn1 Zn 0.33222(5) 0.66544(5) 0.20027(2) 0.0591(4) Uani 1 1 d . . . . .
P1 P 0.34390(12) 0.65942(12) 0.29991(5) 0.0612(6) Uani 1 1 d . . . . .
O1 O 0.3632(3) 0.6305(3) 0.25562(15) 0.0791(16) Uani 1 1 d . . . . .
O2 O 0.3685(4) 0.7635(3) 0.19476(15) 0.0863(18) Uani 1 1 d . . . . .
O3 O 0.2325(3) 0.6463(3) 0.18676(17) 0.0913(19) Uani 1 1 d . . . . .
O4 O 0.3960(3) 0.6139(3) 0.33221(15) 0.0684(14) Uani 1 1 d . . . . .
N1 N 0.3797(4) 0.6133(4) 0.14918(19) 0.0714(17) Uani 1 1 d . . . . .
N2 N 0.5432(6) 0.5445(6) 0.0264(3) 0.139(4) Uani 1 1 d . . . . .
N3 N 0.4294(6) 0.4808(6) 0.0098(3) 0.126(3) Uani 1 1 d . . . . .
C13 C 0.4504(6) 0.6189(6) 0.1411(3) 0.102(3) Uani 1 1 d . . . . .
H13 H 0.4791 0.6435 0.1614 0.122 Uiso 1 1 calc R U . . .
C14 C 0.4840(6) 0.5917(6) 0.1059(3) 0.113(4) Uani 1 1 d . . . . .
H14 H 0.5342 0.5974 0.1021 0.135 Uiso 1 1 calc R U . . .
C15 C 0.4429(7) 0.5556(5) 0.0758(3) 0.091(3) Uani 1 1 d . . . . .
C16 C 0.3691(6) 0.5465(5) 0.0834(2) 0.095(3) Uani 1 1 d . . . . .
H16 H 0.3404 0.5196 0.0642 0.113 Uiso 1 1 calc R U . . .
C17 C 0.3383(5) 0.5781(5) 0.1199(3) 0.084(3) Uani 1 1 d . . . . .
H17 H 0.2881 0.5749 0.1242 0.101 Uiso 1 1 calc R U . . .
C18 C 0.4737(8) 0.5249(8) 0.0340(3) 0.117(4) Uani 1 1 d . . . . .
C1 C 0.3705(5) 0.5745(4) 0.3683(3) 0.069(2) Uani 1 1 d . . . . .
C2 C 0.3544(5) 0.5024(6) 0.3629(3) 0.085(3) Uani 1 1 d . . . . .
C3 C 0.3308(6) 0.4613(6) 0.3988(3) 0.110(3) Uani 1 1 d . . . . .
H3 H 0.3194 0.4120 0.3960 0.132 Uiso 1 1 calc R U . . .
N4 N 0.2953(8) 0.4546(7) 0.4748(4) 0.176(5) Uani 1 1 d D . . . .
C5 C 0.3248(6) 0.4963(8) 0.4387(4) 0.114(4) Uani 1 1 d D . . . .
C6 C 0.3663(6) 0.6092(6) 0.4089(2) 0.095(3) Uani 1 1 d . . . . .
C7 C 0.3607(6) 0.4643(5) 0.3187(3) 0.095(3) Uani 1 1 d . . . . .
H7 H 0.3628 0.5033 0.2969 0.113 Uiso 1 1 calc R U . . .
C9 C 0.2983(8) 0.4160(11) 0.3058(5) 0.231(10) Uani 1 1 d . . . . .
H9A H 0.3020 0.3702 0.3209 0.347 Uiso 1 1 calc R U . . .
H9B H 0.3000 0.4074 0.2751 0.347 Uiso 1 1 calc R U . . .
H9C H 0.2530 0.4393 0.3132 0.347 Uiso 1 1 calc R U . . .
C8 C 0.4321(8) 0.4238(9) 0.3155(4) 0.195(7) Uani 1 1 d . . . . .
H8A H 0.4719 0.4577 0.3187 0.293 Uiso 1 1 calc R U . . .
H8B H 0.4353 0.4002 0.2877 0.293 Uiso 1 1 calc R U . . .
H8C H 0.4346 0.3877 0.3381 0.293 Uiso 1 1 calc R U . . .
C10 C 0.3898(7) 0.6876(5) 0.4125(3) 0.113(4) Uani 1 1 d D . . . .
H10 H 0.3887 0.7189 0.3866 0.135 Uiso 0.5 1 calc R U P A 1
C0AA C 0.3427(6) 0.5656(8) 0.4424(3) 0.109(4) Uani 1 1 d . . . . .
H0AA H 0.3392 0.5868 0.4698 0.131 Uiso 1 1 calc R U . . .
C2AA C 0.3708(11) 0.7211(10) 0.4574(4) 0.133(8) Uani 0.635(19) 1 d D U P B 1
H2AA H 0.3187 0.7216 0.4612 0.199 Uiso 0.635(19) 1 calc R U P B 1
H2AB H 0.3892 0.7702 0.4589 0.199 Uiso 0.635(19) 1 calc R U P B 1
H2AC H 0.3928 0.6921 0.4799 0.199 Uiso 0.635(19) 1 calc R U P B 1
C1AA C 0.4438(19) 0.706(2) 0.4498(11) 0.162(7) Uani 0.316(15) 1 d D U P B 1
H1AA H 0.4932 0.7009 0.4394 0.243 Uiso 0.316(15) 1 calc R U P B 1
H2AD H 0.4360 0.6726 0.4735 0.243 Uiso 0.316(15) 1 calc R U P B 1
H2AE H 0.4358 0.7550 0.4594 0.243 Uiso 0.316(15) 1 calc R U P B 1
C2AB C 0.3150(13) 0.728(2) 0.4202(13) 0.19(2) Uani 0.365(19) 1 d D U P B 2
H2AF H 0.2832 0.7188 0.3960 0.283 Uiso 0.365(19) 1 calc R U P B 2
H2AG H 0.3234 0.7793 0.4231 0.283 Uiso 0.365(19) 1 calc R U P B 2
H2AH H 0.2928 0.7093 0.4463 0.283 Uiso 0.365(19) 1 calc R U P B 2
C1AB C 0.4761(8) 0.6896(11) 0.4070(6) 0.162(7) Uani 0.684(15) 1 d D U P B 2
H1AB H 0.4977 0.6520 0.4246 0.243 Uiso 0.684(15) 1 calc R U P B 2
H1AC H 0.4943 0.7365 0.4160 0.243 Uiso 0.684(15) 1 calc R U P B 2
H1AD H 0.4885 0.6814 0.3771 0.243 Uiso 0.684(15) 1 calc R U P B 2
H4A H 0.275(7) 0.489(2) 0.493(3) 0.194 Uiso 1 1 d D U . . .
H4B H 0.331(4) 0.420(5) 0.480(3) 0.194 Uiso 1 1 d D U . . .

loop_
_atom_site_aniso_label
_atom_site_aniso_U_11
_atom_site_aniso_U_22
_atom_site_aniso_U_33
_atom_site_aniso_U_23
_atom_site_aniso_U_13
_atom_site_aniso_U_12
Zn1 0.0688(7) 0.0684(6) 0.0403(5) -0.0056(4) 0.0032(4) 0.0013(4)
P1 0.0712(15) 0.0716(15) 0.0408(10) 0.0031(9) -0.0014(9) 0.0129(10)
O1 0.101(4) 0.091(4) 0.045(3) -0.003(3) 0.000(3) 0.022(3)
O2 0.124(5) 0.066(4) 0.069(3) -0.008(3) 0.030(3) -0.007(3)
O3 0.068(4) 0.133(5) 0.073(3) -0.045(4) -0.002(3) -0.012(3)
O4 0.072(3) 0.079(3) 0.054(3) 0.009(3) -0.008(2) 0.016(3)
N1 0.078(5) 0.083(5) 0.053(4) -0.004(3) 0.012(4) 0.007(4)
N2 0.135(9) 0.201(11) 0.080(6) -0.024(6) 0.026(6) 0.068(8)
N3 0.144(8) 0.159(9) 0.076(5) -0.044(6) 0.005(6) 0.029(7)
C13 0.108(8) 0.136(9) 0.063(5) -0.026(5) 0.020(5) 0.009(7)
C14 0.103(8) 0.157(11) 0.079(7) -0.039(7) 0.019(6) 0.020(7)
C15 0.122(9) 0.092(7) 0.059(5) 0.007(5) 0.033(6) 0.040(6)
C16 0.134(9) 0.103(7) 0.047(5) -0.030(5) 0.000(5) -0.001(6)
C17 0.079(6) 0.108(7) 0.064(5) -0.021(5) 0.004(5) -0.002(5)
C18 0.129(10) 0.158(11) 0.066(6) -0.010(7) 0.013(7) 0.074(9)
C1 0.079(6) 0.047(5) 0.081(6) 0.009(4) -0.011(4) 0.016(4)
C2 0.082(6) 0.113(8) 0.061(5) 0.022(5) -0.007(4) 0.031(5)
C3 0.131(9) 0.114(9) 0.087(7) 0.022(7) -0.005(6) 0.018(7)
N4 0.230(14) 0.177(12) 0.123(8) 0.076(9) 0.035(9) 0.031(10)
C5 0.127(9) 0.133(11) 0.083(7) 0.056(8) -0.002(6) 0.019(8)
C6 0.135(8) 0.113(8) 0.037(4) 0.003(5) -0.010(5) 0.033(7)
C7 0.129(9) 0.066(6) 0.089(6) -0.006(5) 0.000(6) 0.016(6)
C9 0.134(12) 0.37(3) 0.190(15) -0.077(17) 0.004(11) -0.092(16)
C8 0.158(12) 0.283(19) 0.145(10) -0.086(12) -0.034(9) 0.110(13)
C10 0.190(13) 0.076(7) 0.072(6) -0.005(5) -0.008(7) 0.015(7)
C0AA 0.146(10) 0.129(10) 0.052(5) 0.020(6) 0.003(6) 0.028(8)
C2AA 0.146(12) 0.136(11) 0.116(10) -0.019(8) -0.013(8) 0.003(8)
C1AA 0.163(9) 0.159(9) 0.163(9) 0.002(7) -0.010(7) -0.001(7)
C2AB 0.19(2) 0.19(2) 0.18(2) 0.003(10) 0.003(10) -0.003(10)
C1AB 0.163(9) 0.159(9) 0.163(9) 0.002(7) -0.010(7) -0.001(7)

loop_
_atom_type_symbol
_atom_type_description
_atom_type_scat_dispersion_real
_atom_type_scat_dispersion_imag
_atom_type_scat_source
C C 0.0033 0.0016 'International Tables Vol C Tables 4.2.6.8 and 6.1.1.4'
H H 0.0000 0.0000 'International Tables Vol C Tables 4.2.6.8 and 6.1.1.4'
N N 0.0061 0.0033 'International Tables Vol C Tables 4.2.6.8 and 6.1.1.4'
O O 0.0106 0.0060 'International Tables Vol C Tables 4.2.6.8 and 6.1.1.4'
P P 0.1023 0.0942 'International Tables Vol C Tables 4.2.6.8 and 6.1.1.4'
Zn Zn 0.2839 1.4301 'International Tables Vol C Tables 4.2.6.8 and 6.1.1.4'

loop_
_geom_angle_atom_site_label_1
_geom_angle_atom_site_label_2
_geom_angle_atom_site_label_3
_geom_angle
_geom_angle_site_symmetry_1
_geom_angle_site_symmetry_3
O3 Zn1 O1 114.7(2) . .
O3 Zn1 O2 119.0(3) . .
O1 Zn1 O2 106.8(2) . .
O3 Zn1 N1 98.8(3) . .
O1 Zn1 N1 114.1(3) . .
O2 Zn1 N1 102.8(2) . .
O3 P1 O2 114.2(4) 15_656 13_576
O3 P1 O1 114.6(3) 15_656 .
O2 P1 O1 111.2(3) 13_576 .
O3 P1 O4 107.7(3) 15_656 .
O2 P1 O4 104.0(3) 13_576 .
O1 P1 O4 103.9(3) . .
P1 O1 Zn1 128.5(4) . .
P1 O2 Zn1 140.3(4) 13_576 .
P1 O3 Zn1 144.7(3) 15_656 .
C1 O4 P1 123.9(5) . .
C13 N1 C17 117.6(7) . .
C13 N1 Zn1 121.8(6) . .
C17 N1 Zn1 120.2(6) . .
N3 N2 C18 114.6(10) 9_665 .
N2 N3 C18 116.6(10) 9_665 .
N1 C13 C14 124.8(10) . .
N1 C13 H13 117.6 . .
C14 C13 H13 117.6 . .
C13 C14 C15 118.5(10) . .
C13 C14 H14 120.8 . .
C15 C14 H14 120.8 . .
C14 C15 C16 118.8(8) . .
C14 C15 C18 123.5(11) . .
C16 C15 C18 117.7(11) . .
C15 C16 C17 119.1(8) . .
C15 C16 H16 120.5 . .
C17 C16 H16 120.5 . .
N1 C17 C16 121.1(8) . .
N1 C17 H17 119.5 . .
C16 C17 H17 119.5 . .
N2 C18 N3 128.8(9) . .
N2 C18 C15 113.7(13) . .
N3 C18 C15 117.5(13) . .
C2 C1 C6 122.4(8) . .
C2 C1 O4 118.2(7) . .
C6 C1 O4 119.4(8) . .
C1 C2 C3 119.2(9) . .
C1 C2 C7 122.2(8) . .
C3 C2 C7 118.6(10) . .
C5 C3 C2 118.3(11) . .
C5 C3 H3 120.9 . .
C2 C3 H3 120.9 . .
C5 N4 H4A 104(2) . .
C5 N4 H4B 104(2) . .
H4A N4 H4B 130(10) . .
C0AA C5 C3 120.1(10) . .
C0AA C5 N4 122.2(13) . .
C3 C5 N4 117.6(13) . .
C0AA C6 C1 115.1(10) . .
C0AA C6 C10 126.1(9) . .
C1 C6 C10 118.8(8) . .
C9 C7 C8 110.7(11) . .
C9 C7 C2 116.5(10) . .
C8 C7 C2 110.3(8) . .
C9 C7 H7 106.2 . .
C8 C7 H7 106.2 . .
C2 C7 H7 106.2 . .
C7 C9 H9A 109.5 . .
C7 C9 H9B 109.5 . .
H9A C9 H9B 109.5 . .
C7 C9 H9C 109.5 . .
H9A C9 H9C 109.5 . .
H9B C9 H9C 109.5 . .
C7 C8 H8A 109.5 . .
C7 C8 H8B 109.5 . .
H8A C8 H8B 109.5 . .
C7 C8 H8C 109.5 . .
H8A C8 H8C 109.5 . .
H8B C8 H8C 109.5 . .
C6 C10 C1AA 116.2(19) . .
C6 C10 C2AA 112.2(10) . .
C1AA C10 C2AA 53.0(14) . .
C6 C10 C2AB 101.9(18) . .
C6 C10 C1AB 107.3(11) . .
C2AB C10 C1AB 150.7(19) . .
C6 C10 H10 119.4 . .
C1AA C10 H10 119.4 . .
C2AA C10 H10 119.4 . .
C5 C0AA C6 124.9(11) . .
C5 C0AA H0AA 117.5 . .
C6 C0AA H0AA 117.5 . .
C10 C2AA H2AA 109.5 . .
C10 C2AA H2AB 109.5 . .
H2AA C2AA H2AB 109.5 . .
C10 C2AA H2AC 109.5 . .
H2AA C2AA H2AC 109.5 . .
H2AB C2AA H2AC 109.5 . .
C10 C1AA H1AA 109.5 . .
C10 C1AA H2AD 109.5 . .
H1AA C1AA H2AD 109.5 . .
C10 C1AA H2AE 109.5 . .
H1AA C1AA H2AE 109.5 . .
H2AD C1AA H2AE 109.5 . .
C10 C2AB H2AF 109.5 . .
C10 C2AB H2AG 109.5 . .
H2AF C2AB H2AG 109.5 . .
C10 C2AB H2AH 109.5 . .
H2AF C2AB H2AH 109.5 . .
H2AG C2AB H2AH 109.5 . .
C10 C1AB H1AB 109.5 . .
C10 C1AB H1AC 109.5 . .
H1AB C1AB H1AC 109.5 . .
C10 C1AB H1AD 109.5 . .
H1AB C1AB H1AD 109.5 . .
H1AC C1AB H1AD 109.5 . .

loop_
_geom_bond_atom_site_label_1
_geom_bond_atom_site_label_2
_geom_bond_distance
_geom_bond_site_symmetry_2
Zn1 O3 1.902(5) .
Zn1 O1 1.906(5) .
Zn1 O2 1.919(6) .
Zn1 N1 2.033(6) .
P1 O3 1.476(6) 15_656
P1 O2 1.488(6) 13_576
P1 O1 1.504(5) .
P1 O4 1.608(5) .
O2 P1 1.488(6) 13_576
O3 P1 1.475(6) 15_656
O4 C1 1.404(9) .
N1 C13 1.319(11) .
N1 C17 1.341(9) .
N2 N3 1.308(10) 9_665
N2 C18 1.341(15) .
N3 N2 1.308(10) 9_665
N3 C18 1.363(15) .
C13 C14 1.342(11) .
C13 H13 0.9300 .
C14 C15 1.364(13) .
C14 H14 0.9300 .
C15 C16 1.378(13) .
C15 C18 1.512(12) .
C16 C17 1.384(11) .
C16 H16 0.9300 .
C17 H17 0.9300 .
C1 C2 1.360(12) .
C1 C6 1.404(11) .
C2 C3 1.404(12) .
C2 C7 1.533(11) .
C3 C5 1.388(15) .
C3 H3 0.9300 .
N4 C5 1.452(14) .
N4 H4A 0.91(2) .
N4 H4B 0.92(2) .
C5 C0AA 1.313(15) .
C6 C0AA 1.372(13) .
C6 C10 1.501(13) .
C7 C9 1.495(15) .
C7 C8 1.503(14) .
C7 H7 0.9800 .
C9 H9A 0.9600 .
C9 H9B 0.9600 .
C9 H9C 0.9600 .
C8 H8A 0.9600 .
C8 H8B 0.9600 .
C8 H8C 0.9600 .
C10 C1AA 1.549(10) .
C10 C2AA 1.551(9) .
C10 C2AB 1.568(10) .
C10 C1AB 1.586(9) .
C10 H10 0.9800 .
C0AA H0AA 0.9300 .
C2AA H2AA 0.9600 .
C2AA H2AB 0.9600 .
C2AA H2AC 0.9600 .
C1AA H1AA 0.9600 .
C1AA H2AD 0.9600 .
C1AA H2AE 0.9600 .
C2AB H2AF 0.9600 .
C2AB H2AG 0.9600 .
C2AB H2AH 0.9600 .
C1AB H1AB 0.9600 .
C1AB H1AC 0.9600 .
C1AB H1AD 0.9600 .

loop_
_geom_torsion_atom_site_label_1
_geom_torsion_atom_site_label_2
_geom_torsion_atom_site_label_3
_geom_torsion_atom_site_label_4
_geom_torsion
_geom_torsion_site_symmetry_1
O3 P1 O1 Zn1 70.5(5) 15_656
O2 P1 O1 Zn1 -60.9(5) 13_576
O4 P1 O1 Zn1 -172.2(4) .
O3 P1 O4 C1 -4.7(7) 15_656
O2 P1 O4 C1 116.9(6) 13_576
O1 P1 O4 C1 -126.6(6) .
C17 N1 C13 C14 -0.3(15) .
Zn1 N1 C13 C14 -173.5(9) .
N1 C13 C14 C15 0.1(17) .
C13 C14 C15 C16 -1.9(16) .
C13 C14 C15 C18 177.7(10) .
C14 C15 C16 C17 3.8(14) .
C18 C15 C16 C17 -175.8(9) .
C13 N1 C17 C16 2.3(13) .
Zn1 N1 C17 C16 175.6(7) .
C15 C16 C17 N1 -4.1(14) .
N3 N2 C18 N3 2(2) 9_665
N3 N2 C18 C15 -179.3(8) 9_665
N2 N3 C18 N2 -2(2) 9_665
N2 N3 C18 C15 179.3(9) 9_665
C14 C15 C18 N2 -8.1(15) .
C16 C15 C18 N2 171.5(10) .
C14 C15 C18 N3 170.6(10) .
C16 C15 C18 N3 -9.8(14) .
P1 O4 C1 C2 92.7(8) .
P1 O4 C1 C6 -90.8(9) .
C6 C1 C2 C3 1.9(13) .
O4 C1 C2 C3 178.2(7) .
C6 C1 C2 C7 -178.6(8) .
O4 C1 C2 C7 -2.3(12) .
C1 C2 C3 C5 -0.1(14) .
C7 C2 C3 C5 -179.7(9) .
C2 C3 C5 C0AA -1.6(17) .
C2 C3 C5 N4 175.6(10) .
C2 C1 C6 C0AA -1.9(14) .
O4 C1 C6 C0AA -178.2(8) .
C2 C1 C6 C10 175.9(9) .
O4 C1 C6 C10 -0.4(13) .
C1 C2 C7 C9 -134.5(12) .
C3 C2 C7 C9 45.0(15) .
C1 C2 C7 C8 98.2(12) .
C3 C2 C7 C8 -82.3(13) .
C0AA C6 C10 C1AA 47(2) .
C1 C6 C10 C1AA -130(2) .
C0AA C6 C10 C2AA -11.2(16) .
C1 C6 C10 C2AA 171.2(10) .
C0AA C6 C10 C2AB -72.5(19) .
C1 C6 C10 C2AB 110.0(18) .
C0AA C6 C10 C1AB 107.3(13) .
C1 C6 C10 C1AB -70.3(12) .
C3 C5 C0AA C6 1.6(19) .
N4 C5 C0AA C6 -175.4(11) .
C1 C6 C0AA C5 0.1(17) .
C10 C6 C0AA C5 -177.5(12) .
